data_4350475
loop_
_publ_author_name
'Estrader, Marta'
'Ribas, Joan'
'Tangoulis, Vassilis'
'Solans, Xavier'
'Font-Bard\'ia, Merce'
'Maestro, Miguel'
'Diaz, Carmen'

_publ_section_title
;
 Synthesis, crystal structure, and magnetic studies of one-dimensional
 cyano-bridged Ln3+-Cr3+ complexes with bpy as a blocking ligand.
;
_journal_issue 20
_journal_name_full 'Inorganic chemistry'
_journal_page_first 8239
_journal_page_last 8250
_journal_paper_doi 10.1021/ic060942q
_journal_volume 45
_journal_year 2006
_chemical_formula_moiety 'C16 H16 Cr Lu N8 O4, 3/2(C10 H8 N2), 7/2(H2 O)'
_chemical_formula_sum 'C31 H35 Cr Lu N11 O7.5'
_chemical_formula_weight 908.64
_space_group_IT_number 2
_space_group_name_Hall '-P 1'
_space_group_name_H-M_alt 'P -1'
_symmetry_cell_setting triclinic
_symmetry_space_group_name_H-M 'P -1'
_atom_sites_solution_hydrogens geom
_atom_sites_solution_primary direct
_atom_sites_solution_secondary difmap
_audit_creation_method SHELXL-97
_cell_angle_alpha 83.67(2)
_cell_angle_beta 84.38(2)
_cell_angle_gamma 64.46(2)
_cell_formula_units_Z 2
_cell_length_a 9.804(4)
_cell_length_b 10.710(3)
_cell_length_c 19.795(6)
_cell_measurement_temperature 293(2)
_cell_volume 1861.0(11)
_computing_structure_refinement 'SHELXL-97 (Sheldrick, 1997)'
_diffrn_ambient_temperature 293(2)
_diffrn_measured_fraction_theta_full 0.701
_diffrn_measured_fraction_theta_max 0.701
_diffrn_radiation_monochromator graphite
_diffrn_radiation_source 'fine-focus sealed tube'
_diffrn_radiation_type MoK\a
_diffrn_radiation_wavelength 0.71073
_diffrn_reflns_av_R_equivalents 0.0407
_diffrn_reflns_av_sigmaI/netI 0.0307
_diffrn_reflns_limit_h_max 12
_diffrn_reflns_limit_h_min -11
_diffrn_reflns_limit_k_max 13
_diffrn_reflns_limit_k_min -12
_diffrn_reflns_limit_l_max 23
_diffrn_reflns_limit_l_min -22
_diffrn_reflns_number 10216
_diffrn_reflns_theta_full 27.38
_diffrn_reflns_theta_max 27.38
_diffrn_reflns_theta_min 3.63
_exptl_absorpt_coefficient_mu 2.990
_exptl_absorpt_correction_T_max 0.74
_exptl_absorpt_correction_T_min 0.68
_exptl_absorpt_correction_type empirical
_exptl_crystal_colour yellow
_exptl_crystal_density_diffrn 1.622
_exptl_crystal_density_method 'not measured'
_exptl_crystal_description prism
_exptl_crystal_F_000 906
_exptl_crystal_size_max 0.22
_exptl_crystal_size_mid 0.11
_exptl_crystal_size_min 0.10
_refine_diff_density_max 0.748
_refine_diff_density_min -0.756
_refine_diff_density_rms 0.156
_refine_ls_extinction_coef 0.0168(11)
_refine_ls_extinction_expression Fc^*^=kFc[1+0.001xFc^2^\l^3^/sin(2\q)]^-1/4^
_refine_ls_extinction_method SHELXL
_refine_ls_goodness_of_fit_ref 1.184
_refine_ls_hydrogen_treatment constr
_refine_ls_matrix_type full
_refine_ls_number_parameters 488
_refine_ls_number_reflns 5917
_refine_ls_number_restraints 0
_refine_ls_restrained_S_all 1.184
_refine_ls_R_factor_all 0.0294
_refine_ls_R_factor_gt 0.0268
_refine_ls_shift/su_max 0.001
_refine_ls_shift/su_mean 0.000
_refine_ls_structure_factor_coef Fsqd
_refine_ls_weighting_details 'calc w=1/[\s^2^(Fo^2^)+(0.0473P)^2^+4.5047P] where P=(Fo^2^+2Fc^2^)/3'
_refine_ls_weighting_scheme calc
_refine_ls_wR_factor_gt 0.0841
_refine_ls_wR_factor_ref 0.0886
_reflns_number_gt 5747
_reflns_number_total 5917
_reflns_threshold_expression >2sigma(I)
_cod_data_source_file ic060942qsi20060630_104750.cif
_cod_data_source_block complex_13
_cod_depositor_comments
;
The following automatic conversions were performed:

data item '_symmetry_cell_setting' value 'Triclinic' was changed to
'triclinic' in accordance with the
/home/saulius/struct/COD-crude-data/automatic-downloads/DataCite-retrospective/ACS/depositions/lib/dictionaries/cif_core.dic
dictionary named 'cif_core.dic' version 2.4.2 last updated on
2011-04-26.

Automatic conversion script
Id: cif_fix_values 6909 2019-04-08 15:41:33Z antanas 
;
_cod_original_sg_symbol_H-M P-1
_cod_database_code 4350475

loop_
_symmetry_equiv_pos_as_xyz
'x, y, z'
'-x, -y, -z'

loop_
_atom_site_label
_atom_site_type_symbol
_atom_site_fract_x
_atom_site_fract_y
_atom_site_fract_z
_atom_site_U_iso_or_equiv
_atom_site_adp_type
_atom_site_occupancy
_atom_site_symmetry_multiplicity
_atom_site_calc_flag
_atom_site_refinement_flags
Lu Lu 0.280773(18) 0.592126(17) 0.246823(7) 0.01885(11) Uani 1 1 d .
Cr Cr 0.72447(8) 0.04447(7) 0.22707(3) 0.01964(16) Uani 1 1 d .
O1 O 0.3151(4) 0.7769(4) 0.18605(16) 0.0330(8) Uani 1 1 d .
O2 O 0.2828(4) 0.5735(3) 0.12999(15) 0.0290(7) Uani 1 1 d .
O3 O 0.1371(4) 0.4697(4) 0.23607(15) 0.0278(7) Uani 1 1 d .
O4 O 0.2603(5) 0.4906(4) 0.35204(15) 0.0357(8) Uani 1 1 d .
N1 N 0.2393(5) 0.7579(4) 0.33473(18) 0.0275(8) Uani 1 1 d .
N2 N 0.5160(4) 0.5887(4) 0.28320(18) 0.0255(8) Uani 1 1 d .
N3 N 0.4631(5) 0.3566(4) 0.23225(19) 0.0267(9) Uani 1 1 d .
N4 N 0.4886(5) -0.0843(5) 0.2103(2) 0.0363(10) Uani 1 1 d .
N5 N 0.7993(6) 0.0814(6) 0.0659(2) 0.0444(11) Uani 1 1 d .
N6 N 0.9665(6) 0.1633(6) 0.2453(3) 0.0517(13) Uani 1 1 d .
N7 N 0.6676(7) 0.0028(6) 0.3890(2) 0.0528(13) Uani 1 1 d .
N8 N 1.0271(4) -0.2421(4) 0.22933(19) 0.0276(8) Uani 1 1 d .
N9 N 0.2410(5) 0.3515(5) 0.08951(19) 0.0309(9) Uani 1 1 d .
N10 N -0.0453(5) 0.5473(5) 0.1184(2) 0.0388(10) Uani 1 1 d .
N11 N 0.3065(6) 0.5410(6) 0.4822(2) 0.0454(12) Uani 1 1 d .
C1 C 0.1027(6) 0.8361(6) 0.3617(2) 0.0365(11) Uani 1 1 d .
H1 H 0.0201 0.8259 0.3481 0.044 Uiso 1 1 calc R
C2 C 0.0760(7) 0.9324(6) 0.4089(3) 0.0428(13) Uani 1 1 d .
H2 H -0.0217 0.9863 0.4257 0.051 Uiso 1 1 calc R
C3 C 0.1976(9) 0.9453(7) 0.4297(3) 0.0523(16) Uani 1 1 d .
H3 H 0.1845 1.0094 0.4606 0.063 Uiso 1 1 calc R
C4 C 0.3396(8) 0.8621(7) 0.4041(3) 0.0468(14) Uani 1 1 d .
H4 H 0.4236 0.8680 0.4190 0.056 Uiso 1 1 calc R
C5 C 0.3591(6) 0.7698(5) 0.3567(2) 0.0284(10) Uani 1 1 d .
C6 C 0.5109(6) 0.6773(5) 0.3292(2) 0.0279(10) Uani 1 1 d .
C7 C 0.6412(7) 0.6797(6) 0.3486(3) 0.0409(13) Uani 1 1 d .
H7 H 0.6354 0.7399 0.3804 0.049 Uiso 1 1 calc R
C8 C 0.7806(7) 0.5918(6) 0.3206(3) 0.0435(14) Uani 1 1 d .
H8 H 0.8690 0.5930 0.3331 0.052 Uiso 1 1 calc R
C9 C 0.7870(6) 0.5037(6) 0.2746(3) 0.0411(13) Uani 1 1 d .
H9 H 0.8793 0.4431 0.2554 0.049 Uiso 1 1 calc R
C10 C 0.6521(6) 0.5072(5) 0.2572(2) 0.0318(10) Uani 1 1 d .
H10 H 0.6570 0.4482 0.2250 0.038 Uiso 1 1 calc R
C11 C 0.5503(5) 0.2441(5) 0.2295(2) 0.0238(9) Uani 1 1 d .
C12 C 0.5747(6) -0.0404(5) 0.2153(2) 0.0277(10) Uani 1 1 d .
C13 C 0.7659(5) 0.0693(5) 0.1223(2) 0.0283(10) Uani 1 1 d .
C16 C 0.9127(5) -0.1461(5) 0.2269(2) 0.0256(10) Uani 1 1 d .
C14 C 0.8762(6) 0.1245(5) 0.2398(2) 0.0288(10) Uani 1 1 d .
C15 C 0.6912(6) 0.0161(5) 0.3318(2) 0.0322(11) Uani 1 1 d .
C17 C 0.3801(6) 0.2523(6) 0.0817(2) 0.0337(11) Uani 1 1 d .
H17 H 0.4606 0.2739 0.0869 0.040 Uiso 1 1 calc R
C18 C 0.4135(7) 0.1197(6) 0.0666(2) 0.0381(12) Uani 1 1 d .
H18 H 0.5131 0.0541 0.0609 0.046 Uiso 1 1 calc R
C19 C 0.2937(7) 0.0877(6) 0.0604(3) 0.0431(13) Uani 1 1 d .
H19 H 0.3114 -0.0012 0.0506 0.052 Uiso 1 1 calc R
C20 C 0.1475(7) 0.1878(6) 0.0685(3) 0.0411(12) Uani 1 1 d .
H20 H 0.0660 0.1666 0.0652 0.049 Uiso 1 1 calc R
C21 C 0.1233(6) 0.3209(5) 0.0818(2) 0.0308(10) Uani 1 1 d .
C22 C -0.0315(6) 0.4345(6) 0.0884(2) 0.0326(11) Uani 1 1 d .
C23 C -0.1534(7) 0.4281(7) 0.0634(3) 0.0455(14) Uani 1 1 d .
H23 H -0.1418 0.3492 0.0434 0.055 Uiso 1 1 calc R
C24 C -0.2947(7) 0.5399(8) 0.0680(3) 0.0522(16) Uani 1 1 d .
H24 H -0.3789 0.5361 0.0521 0.063 Uiso 1 1 calc R
C25 C -0.3080(7) 0.6550(7) 0.0961(3) 0.0452(14) Uani 1 1 d .
H25 H -0.4005 0.7324 0.0986 0.054 Uiso 1 1 calc R
C26 C -0.1807(7) 0.6541(7) 0.1209(3) 0.0465(14) Uani 1 1 d .
H26 H -0.1904 0.7328 0.1404 0.056 Uiso 1 1 calc R
C27 C 0.1677(9) 0.6098(7) 0.5073(3) 0.0522(15) Uani 1 1 d .
H27 H 0.0891 0.6048 0.4866 0.063 Uiso 1 1 calc R
C28 C 0.1315(9) 0.6886(7) 0.5621(3) 0.0548(16) Uani 1 1 d .
H28 H 0.0318 0.7332 0.5790 0.066 Uiso 1 1 calc R
C29 C 0.2473(9) 0.6995(7) 0.5911(3) 0.0521(16) Uani 1 1 d .
H29 H 0.2267 0.7553 0.6270 0.063 Uiso 1 1 calc R
C30 C 0.3933(8) 0.6273(6) 0.5667(3) 0.0459(15) Uani 1 1 d .
H30 H 0.4727 0.6339 0.5858 0.055 Uiso 1 1 calc R
C31 C 0.4220(7) 0.5440(6) 0.5132(2) 0.0410(13) Uani 1 1 d .
O1S O 0.1365(4) 0.8435(4) 0.07037(17) 0.0401(9) Uani 1 1 d .
O2S O 0.2262(4) 0.1902(4) 0.2582(2) 0.0412(9) Uani 1 1 d .
O3X O 0.3205(14) 0.2130(11) 0.3811(5) 0.052(2) Uani 0.50 1 d P
O3Y O 0.2210(15) 0.2676(12) 0.3874(5) 0.052(2) Uani 0.50 1 d P
O4S O 0.4197(11) 0.1120(11) 0.4847(4) 0.060(2) Uani 0.50 1 d P
O5S O 0.192(3) 0.251(2) 0.5208(10) 0.067(5) Uani 0.50 1 d P

loop_
_atom_site_aniso_label
_atom_site_aniso_U_11
_atom_site_aniso_U_22
_atom_site_aniso_U_33
_atom_site_aniso_U_23
_atom_site_aniso_U_13
_atom_site_aniso_U_12
Lu 0.01715(14) 0.01881(15) 0.02112(13) -0.00152(7) -0.00237(7) -0.00788(10)
Cr 0.0160(3) 0.0193(4) 0.0233(3) -0.0015(2) -0.0007(2) -0.0073(3)
O1 0.041(2) 0.034(2) 0.0318(16) 0.0091(13) -0.0105(14) -0.0251(18)
O2 0.0353(19) 0.0298(19) 0.0238(14) -0.0018(12) -0.0004(12) -0.0159(17)
O3 0.0238(16) 0.0329(19) 0.0313(16) -0.0017(12) -0.0036(12) -0.0161(16)
O4 0.058(2) 0.038(2) 0.0219(15) -0.0003(13) -0.0051(14) -0.030(2)
N1 0.030(2) 0.025(2) 0.0267(18) -0.0033(14) -0.0043(15) -0.010(2)
N2 0.025(2) 0.032(2) 0.0240(17) 0.0034(14) -0.0033(14) -0.017(2)
N3 0.022(2) 0.025(3) 0.035(2) -0.0047(14) -0.0025(15) -0.011(2)
N4 0.041(3) 0.033(3) 0.040(2) 0.0043(17) -0.0058(18) -0.022(2)
N5 0.044(3) 0.062(3) 0.028(2) 0.0006(19) 0.0016(18) -0.025(3)
N6 0.035(3) 0.056(4) 0.076(4) -0.014(3) -0.003(2) -0.028(3)
N7 0.067(4) 0.067(4) 0.034(3) -0.005(2) 0.004(2) -0.039(3)
N8 0.020(2) 0.028(2) 0.0350(19) -0.0024(15) -0.0046(15) -0.009(2)
N9 0.034(2) 0.032(2) 0.0292(19) -0.0036(15) -0.0033(16) -0.016(2)
N10 0.032(2) 0.039(3) 0.045(2) -0.0129(19) -0.0056(18) -0.012(2)
N11 0.060(3) 0.055(3) 0.028(2) -0.0027(19) -0.006(2) -0.030(3)
C1 0.036(3) 0.042(3) 0.029(2) -0.0074(19) -0.0041(19) -0.013(3)
C2 0.048(3) 0.037(3) 0.034(3) -0.008(2) 0.004(2) -0.010(3)
C3 0.071(5) 0.045(4) 0.047(3) -0.022(3) 0.003(3) -0.026(4)
C4 0.052(4) 0.054(4) 0.046(3) -0.017(3) -0.003(3) -0.031(3)
C5 0.041(3) 0.025(3) 0.026(2) -0.0007(16) -0.0105(18) -0.019(2)
C6 0.035(3) 0.027(3) 0.029(2) 0.0049(16) -0.0120(18) -0.020(2)
C7 0.049(3) 0.040(3) 0.044(3) 0.003(2) -0.011(2) -0.028(3)
C8 0.035(3) 0.052(4) 0.058(3) 0.008(3) -0.020(2) -0.032(3)
C9 0.027(3) 0.048(4) 0.051(3) 0.006(2) -0.002(2) -0.021(3)
C10 0.028(3) 0.035(3) 0.036(2) 0.0004(18) -0.0013(19) -0.017(2)
C11 0.020(2) 0.024(3) 0.030(2) -0.0036(16) -0.0003(16) -0.012(3)
C12 0.025(2) 0.030(3) 0.028(2) 0.0006(17) -0.0016(17) -0.012(2)
C13 0.023(2) 0.030(3) 0.032(2) -0.0007(17) -0.0036(17) -0.012(2)
C16 0.024(3) 0.028(3) 0.025(2) 0.0014(16) -0.0008(16) -0.012(3)
C14 0.024(2) 0.017(2) 0.041(2) -0.0045(17) -0.0028(19) -0.004(2)
C15 0.030(3) 0.034(3) 0.031(2) -0.0006(18) 0.0003(18) -0.014(2)
C17 0.033(3) 0.038(3) 0.030(2) -0.0053(19) -0.0050(19) -0.014(3)
C18 0.041(3) 0.038(3) 0.034(2) -0.0056(19) -0.008(2) -0.013(3)
C19 0.053(4) 0.032(3) 0.046(3) -0.008(2) -0.001(2) -0.020(3)
C20 0.044(3) 0.038(3) 0.047(3) -0.007(2) -0.004(2) -0.022(3)
C21 0.033(3) 0.036(3) 0.027(2) -0.0006(17) -0.0040(18) -0.018(3)
C22 0.037(3) 0.036(3) 0.027(2) -0.0016(18) -0.0032(18) -0.017(3)
C23 0.043(3) 0.052(4) 0.051(3) -0.008(3) -0.014(3) -0.026(3)
C24 0.032(3) 0.071(5) 0.054(3) -0.003(3) -0.015(3) -0.021(3)
C25 0.034(3) 0.062(4) 0.037(3) -0.005(2) -0.006(2) -0.017(3)
C26 0.043(3) 0.039(4) 0.051(3) -0.015(2) -0.011(2) -0.008(3)
C27 0.068(4) 0.058(4) 0.037(3) 0.000(2) -0.008(3) -0.032(4)
C28 0.063(4) 0.051(4) 0.041(3) 0.001(2) 0.002(3) -0.017(4)
C29 0.077(5) 0.038(4) 0.031(3) -0.004(2) -0.002(3) -0.014(4)
C30 0.074(4) 0.036(3) 0.031(2) -0.002(2) -0.014(3) -0.024(3)
C31 0.067(4) 0.040(3) 0.023(2) 0.0010(18) -0.006(2) -0.029(3)
O1S 0.041(2) 0.047(2) 0.0307(17) 0.0103(15) -0.0062(14) -0.019(2)
O2S 0.034(2) 0.042(2) 0.056(2) -0.0057(17) -0.0032(17) -0.023(2)
O3X 0.058(6) 0.038(6) 0.059(5) 0.005(4) -0.001(5) -0.021(6)
O3Y 0.074(7) 0.053(7) 0.048(5) 0.010(4) -0.014(5) -0.047(7)
O4S 0.062(6) 0.081(7) 0.038(4) 0.008(4) -0.001(4) -0.035(6)
O5S 0.075(14) 0.066(14) 0.059(11) -0.015(9) -0.001(9) -0.027(12)

loop_
_atom_type_symbol
_atom_type_description
_atom_type_scat_dispersion_real
_atom_type_scat_dispersion_imag
_atom_type_scat_source
C C 0.0033 0.0016 'International Tables Vol C Tables 4.2.6.8 and 6.1.1.4'
H H 0.0000 0.0000 'International Tables Vol C Tables 4.2.6.8 and 6.1.1.4'
Cr Cr 0.3209 0.6236 'International Tables Vol C Tables 4.2.6.8 and 6.1.1.4'
Lu Lu -0.4720 5.8584 'International Tables Vol C Tables 4.2.6.8 and 6.1.1.4'
N N 0.0061 0.0033 'International Tables Vol C Tables 4.2.6.8 and 6.1.1.4'
O O 0.0106 0.0060 'International Tables Vol C Tables 4.2.6.8 and 6.1.1.4'

loop_
_geom_angle_atom_site_label_1
_geom_angle_atom_site_label_2
_geom_angle_atom_site_label_3
_geom_angle
_geom_angle_site_symmetry_1
_geom_angle_site_symmetry_3
O4 Lu O1 145.31(12) . .
O4 Lu O3 73.82(12) . .
O1 Lu O3 135.92(11) . .
O4 Lu O2 144.19(12) . .
O1 Lu O2 70.50(12) . .
O3 Lu O2 74.15(11) . .
O4 Lu N8 102.69(14) . 1_465
O1 Lu N8 77.56(13) . 1_465
O3 Lu N8 72.38(13) . 1_465
O2 Lu N8 82.34(13) . 1_465
O4 Lu N3 79.61(13) . .
O1 Lu N3 120.23(13) . .
O3 Lu N3 74.83(13) . .
O2 Lu N3 76.94(12) . .
N8 Lu N3 144.88(13) 1_465 .
O4 Lu N2 86.31(13) . .
O1 Lu N2 72.69(12) . .
O3 Lu N2 147.95(12) . .
O2 Lu N2 113.89(12) . .
N8 Lu N2 137.82(14) 1_465 .
N3 Lu N2 77.04(13) . .
O4 Lu N1 70.54(12) . .
O1 Lu N1 75.70(12) . .
O3 Lu N1 126.72(12) . .
O2 Lu N1 143.89(12) . .
N8 Lu N1 78.31(13) 1_465 .
N3 Lu N1 133.07(13) . .
N2 Lu N1 65.92(13) . .
C14 Cr C12 178.72(19) . .
C14 Cr C15 90.8(2) . .
C12 Cr C15 88.65(19) . .
C14 Cr C16 85.22(19) . .
C12 Cr C16 93.63(19) . .
C15 Cr C16 90.48(19) . .
C14 Cr C13 88.01(19) . .
C12 Cr C13 92.53(18) . .
C15 Cr C13 178.0(2) . .
C16 Cr C13 87.88(18) . .
C14 Cr C11 89.03(18) . .
C12 Cr C11 92.11(19) . .
C15 Cr C11 89.08(19) . .
C16 Cr C11 174.23(18) . .
C13 Cr C11 92.45(18) . .
C1 N1 C5 117.5(4) . .
C1 N1 Lu 122.8(3) . .
C5 N1 Lu 119.7(3) . .
C10 N2 C6 116.8(4) . .
C10 N2 Lu 122.5(3) . .
C6 N2 Lu 120.7(3) . .
C11 N3 Lu 175.9(4) . .
C16 N8 Lu 167.0(4) . 1_645
C17 N9 C21 118.1(4) . .
C26 N10 C22 117.7(5) . .
C27 N11 C31 118.4(5) . .
N1 C1 C2 123.9(5) . .
N1 C1 H1 118.0 . .
C2 C1 H1 118.0 . .
C3 C2 C1 117.9(6) . .
C3 C2 H2 121.0 . .
C1 C2 H2 121.0 . .
C2 C3 C4 118.8(5) . .
C2 C3 H3 120.6 . .
C4 C3 H3 120.6 . .
C3 C4 C5 120.7(6) . .
C3 C4 H4 119.6 . .
C5 C4 H4 119.6 . .
N1 C5 C4 121.0(5) . .
N1 C5 C6 117.1(4) . .
C4 C5 C6 121.9(5) . .
N2 C6 C7 121.5(5) . .
N2 C6 C5 116.5(4) . .
C7 C6 C5 122.0(5) . .
C6 C7 C8 119.6(5) . .
C6 C7 H7 120.2 . .
C8 C7 H7 120.2 . .
C9 C8 C7 119.4(5) . .
C9 C8 H8 120.3 . .
C7 C8 H8 120.3 . .
C8 C9 C10 117.9(6) . .
C8 C9 H9 121.0 . .
C10 C9 H9 121.0 . .
N2 C10 C9 124.8(5) . .
N2 C10 H10 117.6 . .
C9 C10 H10 117.6 . .
N3 C11 Cr 174.6(4) . .
N4 C12 Cr 177.7(4) . .
N5 C13 Cr 174.8(4) . .
N8 C16 Cr 170.9(4) . .
N6 C14 Cr 176.4(5) . .
N7 C15 Cr 177.6(5) . .
N9 C17 C18 124.5(5) . .
N9 C17 H17 117.8 . .
C18 C17 H17 117.8 . .
C17 C18 C19 117.4(5) . .
C17 C18 H18 121.3 . .
C19 C18 H18 121.3 . .
C20 C19 C18 119.8(5) . .
C20 C19 H19 120.1 . .
C18 C19 H19 120.1 . .
C19 C20 C21 119.2(5) . .
C19 C20 H20 120.4 . .
C21 C20 H20 120.4 . .
N9 C21 C20 120.9(5) . .
N9 C21 C22 117.4(4) . .
C20 C21 C22 121.7(5) . .
N10 C22 C23 121.5(5) . .
N10 C22 C21 116.6(5) . .
C23 C22 C21 121.9(5) . .
C22 C23 C24 119.7(6) . .
C22 C23 H23 120.2 . .
C24 C23 H23 120.2 . .
C25 C24 C23 119.0(6) . .
C25 C24 H24 120.5 . .
C23 C24 H24 120.5 . .
C24 C25 C26 118.3(6) . .
C24 C25 H25 120.8 . .
C26 C25 H25 120.8 . .
N10 C26 C25 123.8(6) . .
N10 C26 H26 118.1 . .
C25 C26 H26 118.1 . .
N11 C27 C28 124.0(6) . .
N11 C27 H27 118.0 . .
C28 C27 H27 118.0 . .
C27 C28 C29 117.9(7) . .
C27 C28 H28 121.0 . .
C29 C28 H28 121.0 . .
C30 C29 C28 119.4(6) . .
C30 C29 H29 120.3 . .
C28 C29 H29 120.3 . .
C29 C30 C31 119.5(6) . .
C29 C30 H30 120.3 . .
C31 C30 H30 120.3 . .
N11 C31 C30 120.6(6) . .
N11 C31 C31 116.9(6) . 2_666
C30 C31 C31 122.5(7) . 2_666

loop_
_geom_bond_atom_site_label_1
_geom_bond_atom_site_label_2
_geom_bond_distance
_geom_bond_site_symmetry_2
Lu O4 2.273(3) .
Lu O1 2.334(3) .
Lu O3 2.337(3) .
Lu O2 2.341(3) .
Lu N8 2.384(4) 1_465
Lu N3 2.411(4) .
Lu N2 2.467(4) .
Lu N1 2.503(4) .
Cr C14 2.057(5) .
Cr C12 2.074(5) .
Cr C15 2.076(5) .
Cr C16 2.079(5) .
Cr C13 2.084(5) .
Cr C11 2.085(5) .
N1 C1 1.331(7) .
N1 C5 1.352(6) .
N2 C10 1.329(6) .
N2 C6 1.369(6) .
N3 C11 1.141(7) .
N4 C12 1.146(7) .
N5 C13 1.143(6) .
N6 C14 1.147(7) .
N7 C15 1.139(7) .
N8 C16 1.150(6) .
N8 Lu 2.384(4) 1_645
N9 C17 1.326(7) .
N9 C21 1.354(7) .
N10 C26 1.328(8) .
N10 C22 1.353(7) .
N11 C27 1.314(9) .
N11 C31 1.354(8) .
C1 C2 1.391(7) .
C1 H1 0.9300 .
C2 C3 1.364(10) .
C2 H2 0.9300 .
C3 C4 1.371(10) .
C3 H3 0.9300 .
C4 C5 1.379(7) .
C4 H4 0.9300 .
C5 C6 1.477(7) .
C6 C7 1.381(8) .
C7 C8 1.385(9) .
C7 H7 0.9300 .
C8 C9 1.360(9) .
C8 H8 0.9300 .
C9 C10 1.383(7) .
C9 H9 0.9300 .
C10 H10 0.9300 .
C17 C18 1.373(8) .
C17 H17 0.9300 .
C18 C19 1.378(8) .
C18 H18 0.9300 .
C19 C20 1.377(9) .
C19 H19 0.9300 .
C20 C21 1.392(7) .
C20 H20 0.9300 .
C21 C22 1.485(8) .
C22 C23 1.369(8) .
C23 C24 1.390(9) .
C23 H23 0.9300 .
C24 C25 1.357(10) .
C24 H24 0.9300 .
C25 C26 1.380(8) .
C25 H25 0.9300 .
C26 H26 0.9300 .
C27 C28 1.372(9) .
C27 H27 0.9300 .
C28 C29 1.375(10) .
C28 H28 0.9300 .
C29 C30 1.368(10) .
C29 H29 0.9300 .
C30 C31 1.390(7) .
C30 H30 0.9300 .
C31 C31 1.487(13) 2_666
O3X O3Y 0.900(12) .
